data_7214791
loop_
_publ_author_name
'Stilinovi\'c, Vladimir'
'U\<zarevi\'c, Krunoslav'
'Cvrtila, Ivica'
'Kaitner, Branko'

_publ_section_title
;
 Bis(morpholine) hydrogen bond pincer -- a novel series of heteroleptic
 Cu(ii) coordination compounds as receptors for electron rich guests
;
_journal_issue 21
_journal_name_full CrystEngComm
_journal_page_first 7493
_journal_paper_doi 10.1039/c2ce25848j
_journal_volume 14
_journal_year 2012
_chemical_formula_moiety 'C20 H37 Cu N3 O4 S'
_chemical_formula_sum 'C20 H37 Cu N3 O4 S'
_chemical_formula_weight 479.13
_chemical_name_systematic
;
(2,2,6,6-tetramethyl-3,5-heptanedionato)thiocyanatobis(morpholine)copper(II)
;
_space_group_IT_number 14
_symmetry_cell_setting monoclinic
_symmetry_space_group_name_Hall '-P 2ybc'
_symmetry_space_group_name_H-M 'P 1 21/c 1'
_atom_sites_solution_hydrogens geom
_atom_sites_solution_primary direct
_atom_sites_solution_secondary difmap
_audit_creation_date 2012-01-11T12:40:01-00:00
_audit_creation_method 'WinGX routine CIF_UPDATE'
_cell_angle_alpha 90
_cell_angle_beta 108.72(2)
_cell_angle_gamma 90
_cell_formula_units_Z 4
_cell_length_a 10.458(2)
_cell_length_b 37.201(6)
_cell_length_c 7.053(2)
_cell_measurement_reflns_used 102
_cell_measurement_temperature 295(2)
_cell_measurement_theta_max 52.0
_cell_measurement_theta_min 4.6
_cell_volume 2598.8(10)
_computing_structure_refinement 'SHELXL-97 (Sheldrick, 2008)'
_computing_structure_solution 'SHELXS-97 (Sheldrick, 2008)'
_diffrn_ambient_temperature 295(2)
_diffrn_measured_fraction_theta_full 0.994
_diffrn_measured_fraction_theta_max 0.994
_diffrn_measurement_device_type
;
Oxford Diffraction Xcalibur CCD
diffractometer
;
_diffrn_measurement_method '\w scan'
_diffrn_radiation_monochromator graphite
_diffrn_radiation_source 'fine-focus sealed tube'
_diffrn_radiation_type MoK\a
_diffrn_radiation_wavelength 0.71073
_diffrn_reflns_av_R_equivalents 0.1839
_diffrn_reflns_av_unetI/netI 0.1229
_diffrn_reflns_limit_h_max 11
_diffrn_reflns_limit_h_min -13
_diffrn_reflns_limit_k_max 47
_diffrn_reflns_limit_k_min -47
_diffrn_reflns_limit_l_max 8
_diffrn_reflns_limit_l_min -9
_diffrn_reflns_number 19725
_diffrn_reflns_theta_full 27
_diffrn_reflns_theta_max 27
_diffrn_reflns_theta_min 4.1
_diffrn_standards_number 27
_exptl_absorpt_coefficient_mu 0.947
_exptl_absorpt_correction_type none
_exptl_crystal_colour blue
_exptl_crystal_density_diffrn 1.225
_exptl_crystal_density_method 'not measured'
_exptl_crystal_description needle
_exptl_crystal_F_000 1020
_exptl_crystal_size_max 0.98
_exptl_crystal_size_mid 0.06
_exptl_crystal_size_min 0.04
_refine_diff_density_max 2.697
_refine_diff_density_min -2.652
_refine_diff_density_rms 0.191
_refine_ls_extinction_method none
_refine_ls_goodness_of_fit_ref 1.843
_refine_ls_hydrogen_treatment constr
_refine_ls_matrix_type full
_refine_ls_number_parameters 262
_refine_ls_number_reflns 5629
_refine_ls_number_restraints 27
_refine_ls_restrained_S_all 1.841
_refine_ls_R_factor_all 0.2423
_refine_ls_R_factor_gt 0.2156
_refine_ls_shift/su_max 0
_refine_ls_shift/su_mean 0
_refine_ls_structure_factor_coef Fsqd
_refine_ls_weighting_details 'calc w=1/[\s^2^(Fo^2^)+(0.2000P)^2^+0.0000P] where P=(Fo^2^+2Fc^2^)/3'
_refine_ls_weighting_scheme calc
_refine_ls_wR_factor_gt 0.5189
_refine_ls_wR_factor_ref 0.5347
_reflns_number_gt 4155
_reflns_number_total 5629
_reflns_threshold_expression >2sigma(I)
_cod_data_source_file c2ce25848j.txt
_cod_data_source_block dpm_SCN
_cod_original_cell_volume 2598.9(10)
_cod_original_sg_symbol_Hall '-P 2ybc '
_cod_original_sg_symbol_H-M 'P 21/c'
_cod_database_code 7214791

loop_
_symmetry_equiv_pos_as_xyz
'x, y, z'
'-x, y+1/2, -z+1/2'
'-x, -y, -z'
'x, -y-1/2, z-1/2'

loop_
_atom_site_label
_atom_site_type_symbol
_atom_site_fract_x
_atom_site_fract_y
_atom_site_fract_z
_atom_site_U_iso_or_equiv
_atom_site_adp_type
_atom_site_occupancy
_atom_site_symmetry_multiplicity
_atom_site_calc_flag
_atom_site_refinement_flags
C1 C 0.7852(19) 0.0890(7) 0.379(4) 0.158(13) Uani 1 1 d D
H1A H 0.789 0.1075 0.4755 0.237 Uiso 1 1 calc R
H1B H 0.7842 0.0997 0.255 0.237 Uiso 1 1 calc R
H1C H 0.863 0.0737 0.4283 0.237 Uiso 1 1 calc R
C2 C 0.673(4) 0.0368(10) 0.220(6) 0.240(19) Uani 1 1 d DU
H2A H 0.5895 0.0238 0.1756 0.36 Uiso 1 1 calc R
H2B H 0.744 0.0211 0.2953 0.36 Uiso 1 1 calc R
H2C H 0.6942 0.0458 0.1057 0.36 Uiso 1 1 calc R
Cu1 Cu 0.41081(16) 0.14950(3) 0.0000(2) 0.0504(6) Uani 1 1 d .
S1 S 0.4171(4) 0.23557(9) 0.5279(5) 0.0660(9) Uani 1 1 d .
C3 C 0.651(3) 0.0554(10) 0.547(3) 0.175(15) Uani 1 1 d D
H3A H 0.5704 0.0415 0.5263 0.262 Uiso 1 1 calc R
H3B H 0.6487 0.0761 0.6265 0.262 Uiso 1 1 calc R
H3C H 0.7284 0.0409 0.6146 0.262 Uiso 1 1 calc R
C16 C 0.6702(11) 0.1906(4) 0.1225(16) 0.056(3) Uani 1 1 d .
H16A H 0.7105 0.17 0.2046 0.068 Uiso 1 1 calc R
H16B H 0.6305 0.2057 0.2004 0.068 Uiso 1 1 calc R
O2 O 0.2666(9) 0.1161(3) -0.0053(16) 0.075(3) Uani 1 1 d .
C15 C 0.1566(12) 0.1928(4) -0.1341(19) 0.059(3) Uani 1 1 d .
H15A H 0.197 0.208 -0.0187 0.07 Uiso 1 1 calc R
H15B H 0.1131 0.1728 -0.0909 0.07 Uiso 1 1 calc R
N2 N 0.5618(8) 0.1777(3) -0.0569(13) 0.049(2) Uani 1 1 d U
H2 H 0.5238 0.1974 -0.13 0.059 Uiso 1 1 calc R
O1 O 0.5465(9) 0.1147(3) 0.1379(15) 0.071(2) Uani 1 1 d .
N1 N 0.2645(9) 0.1787(3) -0.2069(14) 0.052(2) Uani 1 1 d .
H1 H 0.3062 0.198 -0.2403 0.063 Uiso 1 1 calc R
N3 N 0.4111(13) 0.1785(4) 0.2691(16) 0.070(3) Uani 1 1 d .
C20 C 0.4117(13) 0.2026(4) 0.3769(15) 0.057(3) Uani 1 1 d .
O4 O 0.8400(10) 0.1890(3) -0.0328(18) 0.084(3) Uani 1 1 d U
C19 C 0.6275(15) 0.1564(5) -0.179(2) 0.078(4) Uani 1 1 d U
H19A H 0.5604 0.15 -0.3056 0.094 Uiso 1 1 calc R
H19B H 0.6631 0.1343 -0.1093 0.094 Uiso 1 1 calc R
O3 O -0.0117(10) 0.1910(4) -0.4635(16) 0.090(3) Uani 1 1 d U
C17 C 0.7790(15) 0.2112(5) 0.075(2) 0.077(4) Uani 1 1 d .
H17A H 0.7407 0.2323 -0.004 0.092 Uiso 1 1 calc R
H17B H 0.846 0.2192 0.1979 0.092 Uiso 1 1 calc R
C12 C 0.1989(15) 0.1587(5) -0.3935(18) 0.070(4) Uani 1 1 d .
H12A H 0.1586 0.137 -0.3618 0.084 Uiso 1 1 calc R
H12B H 0.2667 0.1517 -0.4531 0.084 Uiso 1 1 calc R
C14 C 0.0521(14) 0.2139(6) -0.288(2) 0.084(4) Uani 1 1 d U
H14A H -0.0158 0.2225 -0.2322 0.101 Uiso 1 1 calc R
H14B H 0.0936 0.2346 -0.3284 0.101 Uiso 1 1 calc R
C5 C 0.5295(18) 0.0857(4) 0.222(2) 0.074(4) Uani 1 1 d .
C6 C 0.4019(17) 0.0742(4) 0.217(2) 0.079(4) Uani 1 1 d .
H6 H 0.3977 0.0558 0.3042 0.095 Uiso 1 1 calc R
C7 C 0.2784(16) 0.0881(4) 0.091(2) 0.075(4) Uani 1 1 d .
C8 C 0.1456(18) 0.0689(5) 0.088(3) 0.096(4) Uani 1 1 d DU
C4 C 0.6603(19) 0.0672(6) 0.347(4) 0.133(8) Uani 1 1 d DU
C13 C 0.0898(16) 0.1808(5) -0.5452(19) 0.081(4) Uani 1 1 d U
H13A H 0.13 0.2021 -0.5818 0.097 Uiso 1 1 calc R
H13B H 0.05 0.1666 -0.6653 0.097 Uiso 1 1 calc R
C18 C 0.7401(19) 0.1768(7) -0.219(3) 0.103(6) Uani 1 1 d U
H18A H 0.7839 0.1615 -0.2913 0.124 Uiso 1 1 calc R
H18B H 0.7031 0.1974 -0.3034 0.124 Uiso 1 1 calc R
C11 C 0.031(2) 0.0945(6) 0.033(5) 0.149(10) Uani 1 1 d U
H11A H 0.0338 0.1086 -0.0797 0.223 Uiso 1 1 calc R
H11B H 0.0378 0.11 0.1443 0.223 Uiso 1 1 calc R
H11C H -0.0523 0.0814 -0.0017 0.223 Uiso 1 1 calc R
C9 C 0.154(3) 0.0495(11) 0.275(4) 0.210(15) Uani 1 1 d DU
H9A H 0.2323 0.0343 0.3123 0.315 Uiso 1 1 calc R
H9B H 0.0745 0.035 0.2537 0.315 Uiso 1 1 calc R
H9C H 0.1605 0.0665 0.3797 0.315 Uiso 1 1 calc R
C10 C 0.114(3) 0.0474(8) -0.122(5) 0.178(12) Uani 1 1 d U
H10A H 0.1799 0.0288 -0.1085 0.266 Uiso 1 1 calc R
H10B H 0.1173 0.0639 -0.2254 0.266 Uiso 1 1 calc R
H10C H 0.0255 0.0369 -0.1569 0.266 Uiso 1 1 calc R

loop_
_atom_site_aniso_label
_atom_site_aniso_U_11
_atom_site_aniso_U_22
_atom_site_aniso_U_33
_atom_site_aniso_U_23
_atom_site_aniso_U_13
_atom_site_aniso_U_12
C1 0.083(13) 0.16(2) 0.23(3) 0.10(2) 0.049(16) 0.047(15)
C2 0.24(2) 0.24(2) 0.24(2) -0.012(10) 0.074(11) 0.010(10)
Cu1 0.0557(8) 0.0446(9) 0.0510(9) 0.0037(6) 0.0175(6) -0.0021(6)
S1 0.099(2) 0.0519(19) 0.0546(17) 0.0003(14) 0.0350(15) 0.0008(16)
C3 0.17(2) 0.25(4) 0.097(15) 0.08(2) 0.031(15) 0.07(3)
C16 0.050(6) 0.064(8) 0.046(5) -0.008(5) 0.001(4) -0.012(5)
O2 0.060(5) 0.062(6) 0.096(7) 0.014(5) 0.017(5) -0.010(4)
C15 0.058(6) 0.061(8) 0.067(7) -0.001(6) 0.034(5) -0.008(5)
N2 0.040(4) 0.055(6) 0.044(4) 0.008(4) 0.003(3) -0.002(3)
O1 0.065(5) 0.060(6) 0.088(6) 0.019(5) 0.025(4) 0.008(4)
N1 0.048(5) 0.050(6) 0.065(5) 0.009(4) 0.027(4) 0.003(4)
N3 0.090(8) 0.071(8) 0.054(5) -0.005(6) 0.029(5) 0.006(6)
C20 0.065(7) 0.081(9) 0.026(4) 0.001(5) 0.015(4) 0.009(6)
O4 0.055(5) 0.088(8) 0.113(7) 0.029(6) 0.033(4) 0.001(4)
C19 0.075(8) 0.118(13) 0.046(6) -0.018(6) 0.025(5) -0.013(6)
O3 0.052(5) 0.130(10) 0.081(6) 0.016(6) 0.010(4) 0.014(5)
C17 0.068(8) 0.100(12) 0.053(7) 0.003(7) 0.004(6) -0.007(7)
C12 0.078(9) 0.093(11) 0.039(6) 0.006(6) 0.019(5) 0.006(7)
C14 0.056(7) 0.124(14) 0.081(8) 0.007(6) 0.034(6) 0.026(7)
C5 0.111(11) 0.040(7) 0.079(8) 0.009(7) 0.040(8) 0.020(7)
C6 0.102(11) 0.049(8) 0.092(11) 0.027(7) 0.040(9) 0.010(7)
C7 0.094(10) 0.053(8) 0.082(9) 0.003(7) 0.032(7) -0.018(7)
C8 0.083(9) 0.071(10) 0.133(11) 0.034(8) 0.031(10) -0.015(6)
C4 0.090(13) 0.153(19) 0.161(18) 0.090(13) 0.047(13) 0.046(14)
C13 0.085(8) 0.107(12) 0.050(6) 0.012(6) 0.020(6) 0.011(8)
C18 0.088(9) 0.145(18) 0.094(8) 0.000(11) 0.053(6) -0.009(9)
C11 0.097(12) 0.070(12) 0.28(3) 0.025(13) 0.061(17) -0.007(8)
C9 0.15(2) 0.28(4) 0.211(17) 0.14(2) 0.08(2) -0.02(2)
C10 0.22(3) 0.112(19) 0.23(2) -0.063(18) 0.11(3) -0.096(19)

loop_
_atom_type_symbol
_atom_type_description
_atom_type_scat_dispersion_real
_atom_type_scat_dispersion_imag
_atom_type_scat_source
C C 0.0033 0.0016 'International Tables Vol C Tables 4.2.6.8 and 6.1.1.4'
H H 0 0 'International Tables Vol C Tables 4.2.6.8 and 6.1.1.4'
N N 0.0061 0.0033 'International Tables Vol C Tables 4.2.6.8 and 6.1.1.4'
O O 0.0106 0.006 'International Tables Vol C Tables 4.2.6.8 and 6.1.1.4'
S S 0.1246 0.1234 'International Tables Vol C Tables 4.2.6.8 and 6.1.1.4'
Cu Cu 0.3201 1.2651 'International Tables Vol C Tables 4.2.6.8 and 6.1.1.4'

loop_
_geom_angle_atom_site_label_1
_geom_angle_atom_site_label_2
_geom_angle_atom_site_label_3
_geom_angle
O1 Cu1 O2 91.2(4)
O1 Cu1 N2 87.4(4)
O2 Cu1 N2 165.7(4)
O1 Cu1 N1 165.7(4)
O2 Cu1 N1 85.9(4)
N2 Cu1 N1 92.0(4)
O1 Cu1 N3 95.6(5)
O2 Cu1 N3 96.7(5)
N2 Cu1 N3 97.6(4)
N1 Cu1 N3 98.6(4)
N2 C16 C17 113.7(10)
C7 O2 Cu1 126.3(10)
N1 C15 C14 113.4(10)
C16 N2 C19 107.3(9)
C16 N2 Cu1 115.2(7)
C19 N2 Cu1 111.7(9)
C5 O1 Cu1 127.7(10)
C12 N1 C15 107.5(10)
C12 N1 Cu1 113.2(8)
C15 N1 Cu1 114.8(7)
C20 N3 Cu1 159.9(10)
N3 C20 S1 178.4(12)
C17 O4 C18 110.6(12)
N2 C19 C18 112.0(15)
C13 O3 C14 107.6(11)
O4 C17 C16 109.2(13)
N1 C12 C13 112.5(13)
O3 C14 C15 109.5(14)
O1 C5 C6 121.8(13)
O1 C5 C4 114.6(15)
C6 C5 C4 123.3(14)
C5 C6 C7 125.5(14)
O2 C7 C6 124.6(14)
O2 C7 C8 116.8(14)
C6 C7 C8 118.3(14)
C9 C8 C11 111(2)
C9 C8 C7 114.4(18)
C11 C8 C7 110.5(15)
C9 C8 C10 121(2)
C11 C8 C10 100(2)
C7 C8 C10 99.3(15)
C2 C4 C1 105.2(19)
C2 C4 C3 113(2)
C1 C4 C3 109(2)
C2 C4 C5 103(2)
C1 C4 C5 114.9(16)
C3 C4 C5 110.8(17)
O3 C13 C12 110.4(11)
O4 C18 C19 111.3(13)

loop_
_geom_bond_atom_site_label_1
_geom_bond_atom_site_label_2
_geom_bond_distance
C1 C4 1.491(17)
C2 C4 1.476(18)
Cu1 O1 1.937(9)
Cu1 O2 1.945(9)
Cu1 N2 2.041(9)
Cu1 N1 2.054(9)
Cu1 N3 2.182(11)
S1 C20 1.614(13)
C3 C4 1.51(3)
C16 N2 1.481(12)
C16 C17 1.50(2)
O2 C7 1.229(17)
C15 N1 1.478(14)
C15 C14 1.49(2)
N2 C19 1.492(17)
O1 C5 1.271(17)
N1 C12 1.475(17)
N3 C20 1.174(16)
O4 C17 1.41(2)
O4 C18 1.47(2)
C19 C18 1.50(2)
O3 C13 1.412(19)
O3 C14 1.47(2)
C12 C13 1.53(2)
C5 C6 1.39(2)
C5 C4 1.53(2)
C6 C7 1.41(2)
C7 C8 1.56(2)
C8 C9 1.482(17)
C8 C11 1.48(3)
C8 C10 1.62(4)
